data_7058562
loop_
_publ_author_name
'Torubaev, Yury V.'
'Dolgushin, Fedor M.'
'Skabitsky, Ivan V.'
'Popova, Alexandra E.'

_publ_section_title
;
 Isomorphic substitution in molecular crystals and geometry of hypervalent
 tellurium: comments inspired by a case study of RMeTeI2 and
 [RMe2Te]+I&#x2212; (R = Ph, Fc)
;
_journal_issue 31
_journal_name_full 'New Journal of Chemistry'
_journal_page_first 12225
_journal_paper_doi 10.1039/C9NJ02318F
_journal_volume 43
_journal_year 2019
_chemical_formula_sum 'C11 H12 Fe I2 Te'
_chemical_formula_weight 581.46
_chemical_name_systematic Diiodo-methyl-ferrocenyl-tellurium
_space_group_crystal_system triclinic
_space_group_IT_number 2
_space_group_name_Hall '-P 1'
_space_group_name_H-M_alt 'P -1'
_symmetry_space_group_name_Hall '-P 1'
_symmetry_space_group_name_H-M 'P -1'
_atom_sites_solution_hydrogens geom
_atom_sites_solution_primary direct
_audit_creation_method SHELXL-2014/7
_audit_update_record
;
2019-05-01 deposited with the CCDC.    2019-07-02 downloaded from the CCDC.
;
_cell_angle_alpha 73.955(2)
_cell_angle_beta 87.578(2)
_cell_angle_gamma 87.001(2)
_cell_formula_units_Z 4
_cell_length_a 9.2752(11)
_cell_length_b 9.3588(11)
_cell_length_c 16.4985(19)
_cell_measurement_reflns_used 2331
_cell_measurement_temperature 173(2)
_cell_measurement_theta_max 27.58
_cell_measurement_theta_min 2.20
_cell_volume 1373.9(3)
_computing_cell_refinement 'Bruker SAINT'
_computing_data_collection 'Bruker APEX2'
_computing_data_reduction 'Bruker SAINT'
_computing_molecular_graphics 'Bruker SHELXTL'
_computing_publication_material 'Bruker SHELXTL'
_computing_structure_refinement 'SHELXL-2014/7 (Sheldrick, 2014)'
_computing_structure_solution 'SHELXS-97 (Sheldrick, 2008)'
_diffrn_ambient_temperature 173(2)
_diffrn_measured_fraction_theta_full 1.000
_diffrn_measured_fraction_theta_max 1.000
_diffrn_measurement_device_type 'Bruker APEX-II CCD'
_diffrn_measurement_method '\f and \w scans'
_diffrn_radiation_type MoK\a
_diffrn_radiation_wavelength 0.71073
_diffrn_reflns_av_R_equivalents 0.0641
_diffrn_reflns_av_unetI/netI 0.0775
_diffrn_reflns_Laue_measured_fraction_full 1.000
_diffrn_reflns_Laue_measured_fraction_max 1.000
_diffrn_reflns_limit_h_max 12
_diffrn_reflns_limit_h_min -12
_diffrn_reflns_limit_k_max 12
_diffrn_reflns_limit_k_min -12
_diffrn_reflns_limit_l_max 21
_diffrn_reflns_limit_l_min -21
_diffrn_reflns_number 19085
_diffrn_reflns_point_group_measured_fraction_full 1.000
_diffrn_reflns_point_group_measured_fraction_max 1.000
_diffrn_reflns_theta_full 25.242
_diffrn_reflns_theta_max 27.999
_diffrn_reflns_theta_min 2.200
_exptl_absorpt_coefficient_mu 7.641
_exptl_absorpt_correction_T_max 0.862
_exptl_absorpt_correction_T_min 0.670
_exptl_absorpt_correction_type multi-scan
_exptl_absorpt_process_details SADABS
_exptl_crystal_colour orange
_exptl_crystal_density_diffrn 2.811
_exptl_crystal_description prism
_exptl_crystal_F_000 1048
_exptl_crystal_size_max 0.100
_exptl_crystal_size_mid 0.050
_exptl_crystal_size_min 0.020
_refine_diff_density_max 1.191
_refine_diff_density_min -1.063
_refine_diff_density_rms 0.233
_refine_ls_extinction_method none
_refine_ls_goodness_of_fit_ref 0.975
_refine_ls_hydrogen_treatment constr
_refine_ls_matrix_type full
_refine_ls_number_parameters 273
_refine_ls_number_reflns 6634
_refine_ls_number_restraints 0
_refine_ls_restrained_S_all 0.975
_refine_ls_R_factor_all 0.0879
_refine_ls_R_factor_gt 0.0412
_refine_ls_shift/su_max 0.001
_refine_ls_shift/su_mean 0.000
_refine_ls_structure_factor_coef Fsqd
_refine_ls_weighting_details 'w=1/[\s^2^(Fo^2^)+(0.0221P)^2^] where P=(Fo^2^+2Fc^2^)/3'
_refine_ls_weighting_scheme calc
_refine_ls_wR_factor_gt 0.0679
_refine_ls_wR_factor_ref 0.0831
_reflns_Friedel_coverage 0.000
_reflns_number_gt 4083
_reflns_number_total 6634
_reflns_threshold_expression 'I > 2\s(I)'
_cod_data_source_file c9nj02318f2.cif
_cod_data_source_block 2
_cod_depositor_comments 'Adding full bibliography for 7058560--7058563.cif.'
_cod_database_code 7058562
_shelx_shelxl_version_number 2014/7
_shelx_space_group_comment
; 
The symmetry employed for this shelxl refinement is uniquely defined 
by the following loop, which should always be used as a source of 
symmetry information in preference to the above space-group names. 
They are only intended as comments. 
;
_shelx_estimated_absorpt_t_min 0.515
_shelx_estimated_absorpt_t_max 0.862

loop_
_space_group_symop_operation_xyz
'x, y, z'
'-x, -y, -z'

loop_
_atom_site_label
_atom_site_type_symbol
_atom_site_fract_x
_atom_site_fract_y
_atom_site_fract_z
_atom_site_U_iso_or_equiv
_atom_site_adp_type
_atom_site_occupancy
_atom_site_site_symmetry_order
_atom_site_calc_flag
_atom_site_refinement_flags_posn
_atom_site_refinement_flags_adp
Te1A Te 0.35524(5) -0.00316(5) 0.64158(3) 0.01930(12) Uani 1 1 d . .
I1A I 0.33887(6) 0.31978(6) 0.59681(4) 0.03178(15) Uani 1 1 d . .
I2A I 0.37287(6) -0.32802(6) 0.67469(4) 0.02901(14) Uani 1 1 d . .
Fe1A Fe 0.31960(11) 0.06597(12) 0.85830(7) 0.0188(3) Uani 1 1 d . .
C1A C 0.1214(8) -0.0163(8) 0.6645(5) 0.0233(18) Uani 1 1 d . .
H1AA H 0.0794 0.0824 0.6635 0.035 Uiso 1 1 calc R U
H1AB H 0.1015 -0.0860 0.7197 0.035 Uiso 1 1 calc R U
H1AC H 0.0787 -0.0512 0.6204 0.035 Uiso 1 1 calc R U
C2A C 0.4087(8) -0.0210(8) 0.7677(5) 0.0177(16) Uani 1 1 d . .
C3A C 0.3698(8) -0.1369(8) 0.8397(5) 0.0200(17) Uani 1 1 d . .
H3AA H 0.3004 -0.2160 0.8414 0.024 Uiso 1 1 calc R U
C4A C 0.4470(8) -0.1204(9) 0.9088(5) 0.0246(19) Uani 1 1 d . .
H4AA H 0.4405 -0.1852 0.9681 0.029 Uiso 1 1 calc R U
C5A C 0.5330(8) 0.0043(8) 0.8794(5) 0.0210(17) Uani 1 1 d . .
H5AA H 0.5968 0.0434 0.9150 0.025 Uiso 1 1 calc R U
C6A C 0.5121(8) 0.0676(8) 0.7922(5) 0.0224(18) Uani 1 1 d . .
H6AA H 0.5595 0.1568 0.7549 0.027 Uiso 1 1 calc R U
C7A C 0.1453(9) 0.2071(9) 0.8138(5) 0.029(2) Uani 1 1 d . .
H7AA H 0.1114 0.2371 0.7545 0.035 Uiso 1 1 calc R U
C8A C 0.1021(8) 0.0826(10) 0.8784(6) 0.031(2) Uani 1 1 d . .
H8AA H 0.0310 0.0091 0.8731 0.037 Uiso 1 1 calc R U
C9A C 0.1738(9) 0.0806(9) 0.9518(6) 0.033(2) Uani 1 1 d . .
H9AA H 0.1628 0.0057 1.0079 0.039 Uiso 1 1 calc R U
C10A C 0.2647(9) 0.2030(9) 0.9325(5) 0.031(2) Uani 1 1 d . .
H10A H 0.3293 0.2294 0.9726 0.037 Uiso 1 1 calc R U
C11A C 0.2472(8) 0.2819(8) 0.8479(5) 0.0220(18) Uani 1 1 d . .
H11A H 0.2977 0.3738 0.8168 0.026 Uiso 1 1 calc R U
Te1B Te 0.77293(5) 0.66272(5) 0.61827(3) 0.01825(12) Uani 1 1 d . .
I1B I 0.80965(6) 0.34842(6) 0.64471(4) 0.02798(14) Uani 1 1 d . .
I2B I 0.74428(6) 0.99562(6) 0.57283(3) 0.02619(14) Uani 1 1 d . .
Fe1B Fe 0.80801(12) 0.53657(12) 0.85355(7) 0.0198(3) Uani 1 1 d . .
C1B C 0.9781(8) 0.6844(9) 0.5533(5) 0.0273(19) Uani 1 1 d . .
H1BA H 1.0510 0.6218 0.5898 0.041 Uiso 1 1 calc R U
H1BB H 1.0050 0.7885 0.5387 0.041 Uiso 1 1 calc R U
H1BC H 0.9725 0.6528 0.5017 0.041 Uiso 1 1 calc R U
C2B C 0.8546(8) 0.6653(8) 0.7348(5) 0.0202(17) Uani 1 1 d . .
C3B C 0.9813(8) 0.5832(9) 0.7726(5) 0.0249(19) Uani 1 1 d . .
H3BA H 1.0405 0.5094 0.7502 0.030 Uiso 1 1 calc R U
C4B C 1.0070(9) 0.6219(9) 0.8468(5) 0.030(2) Uani 1 1 d . .
H4BA H 1.0878 0.5824 0.8861 0.036 Uiso 1 1 calc R U
C5B C 0.8955(10) 0.7301(9) 0.8550(5) 0.033(2) Uani 1 1 d . .
H5BA H 0.8849 0.7771 0.9026 0.039 Uiso 1 1 calc R U
C6B C 0.8001(9) 0.7552(8) 0.7878(5) 0.029(2) Uani 1 1 d . .
H6BA H 0.7124 0.8240 0.7783 0.035 Uiso 1 1 calc R U
C7B C 0.6436(8) 0.4006(8) 0.8504(5) 0.0244(19) Uani 1 1 d . .
H7BA H 0.5890 0.3990 0.7997 0.029 Uiso 1 1 calc R U
C8B C 0.7701(9) 0.3157(8) 0.8798(5) 0.028(2) Uani 1 1 d . .
H8BA H 0.8219 0.2436 0.8528 0.033 Uiso 1 1 calc R U
C9B C 0.8136(9) 0.3507(9) 0.9532(5) 0.0265(19) Uani 1 1 d . .
H9BA H 0.8994 0.3068 0.9876 0.032 Uiso 1 1 calc R U
C10B C 0.7133(9) 0.4569(9) 0.9684(5) 0.032(2) Uani 1 1 d . .
H10B H 0.7156 0.5033 1.0161 0.038 Uiso 1 1 calc R U
C11B C 0.6088(9) 0.4893(9) 0.9060(6) 0.032(2) Uani 1 1 d . .
H11B H 0.5242 0.5614 0.9018 0.038 Uiso 1 1 calc R U

loop_
_atom_site_aniso_label
_atom_site_aniso_U_11
_atom_site_aniso_U_22
_atom_site_aniso_U_33
_atom_site_aniso_U_23
_atom_site_aniso_U_13
_atom_site_aniso_U_12
Te1A 0.0206(3) 0.0186(3) 0.0190(3) -0.0055(2) -0.0018(2) -0.0009(2)
I1A 0.0461(4) 0.0196(3) 0.0285(3) -0.0032(2) -0.0092(3) -0.0024(2)
I2A 0.0272(3) 0.0202(3) 0.0409(4) -0.0110(3) 0.0029(3) -0.0018(2)
Fe1A 0.0187(6) 0.0186(6) 0.0187(6) -0.0051(5) 0.0003(5) 0.0016(4)
C1A 0.033(5) 0.023(4) 0.018(4) -0.013(4) 0.003(4) -0.008(3)
C2A 0.016(4) 0.017(4) 0.021(4) -0.007(3) -0.003(3) 0.003(3)
C3A 0.024(4) 0.016(4) 0.017(4) -0.001(3) 0.005(3) 0.001(3)
C4A 0.028(5) 0.022(4) 0.024(5) -0.008(4) 0.005(4) -0.001(3)
C5A 0.015(4) 0.026(4) 0.022(4) -0.008(4) -0.007(3) 0.004(3)
C6A 0.018(4) 0.019(4) 0.028(5) -0.004(4) 0.007(3) -0.004(3)
C7A 0.027(5) 0.036(5) 0.023(5) -0.010(4) -0.006(4) 0.017(4)
C8A 0.015(4) 0.036(5) 0.045(6) -0.017(5) 0.003(4) 0.001(4)
C9A 0.037(5) 0.027(5) 0.029(5) -0.001(4) 0.012(4) 0.007(4)
C10A 0.041(5) 0.032(5) 0.017(5) -0.006(4) -0.004(4) 0.014(4)
C11A 0.021(4) 0.014(4) 0.031(5) -0.007(4) -0.003(4) 0.007(3)
Te1B 0.0182(3) 0.0181(3) 0.0180(3) -0.0044(2) 0.0016(2) -0.0016(2)
I1B 0.0349(3) 0.0208(3) 0.0298(3) -0.0104(2) 0.0064(3) -0.0030(2)
I2B 0.0288(3) 0.0201(3) 0.0279(3) -0.0034(2) -0.0026(2) -0.0007(2)
Fe1B 0.0225(6) 0.0183(6) 0.0171(6) -0.0027(5) 0.0020(5) -0.0016(5)
C1B 0.020(4) 0.038(5) 0.026(5) -0.012(4) 0.008(4) -0.006(4)
C2B 0.029(5) 0.024(4) 0.012(4) -0.011(3) 0.004(3) -0.008(3)
C3B 0.026(5) 0.024(4) 0.022(5) -0.003(4) 0.009(4) -0.007(3)
C4B 0.029(5) 0.028(5) 0.033(5) -0.009(4) -0.002(4) -0.006(4)
C5B 0.048(6) 0.032(5) 0.024(5) -0.017(4) 0.004(4) -0.020(4)
C6B 0.040(5) 0.013(4) 0.031(5) -0.001(4) 0.010(4) -0.001(4)
C7B 0.022(4) 0.017(4) 0.033(5) -0.005(4) 0.007(4) -0.006(3)
C8B 0.034(5) 0.012(4) 0.034(5) -0.001(4) 0.010(4) -0.003(3)
C9B 0.032(5) 0.024(5) 0.021(5) -0.001(4) -0.008(4) 0.000(4)
C10B 0.044(6) 0.028(5) 0.020(5) -0.002(4) 0.008(4) -0.009(4)
C11B 0.021(5) 0.026(5) 0.040(6) 0.004(4) 0.011(4) -0.001(4)

loop_
_atom_type_symbol
_atom_type_description
_atom_type_scat_dispersion_real
_atom_type_scat_dispersion_imag
_atom_type_scat_source
C C 0.0033 0.0016 'International Tables Vol C Tables 4.2.6.8 and 6.1.1.4'
H H 0.0000 0.0000 'International Tables Vol C Tables 4.2.6.8 and 6.1.1.4'
Fe Fe 0.3463 0.8444 'International Tables Vol C Tables 4.2.6.8 and 6.1.1.4'
I I -0.4742 1.8119 'International Tables Vol C Tables 4.2.6.8 and 6.1.1.4'
Te Te -0.5308 1.6751 'International Tables Vol C Tables 4.2.6.8 and 6.1.1.4'

loop_
_geom_angle_atom_site_label_1
_geom_angle_atom_site_label_2
_geom_angle_atom_site_label_3
_geom_angle
C2A Te1A C1A 96.5(3)
C2A Te1A I1A 92.7(2)
C1A Te1A I1A 92.3(2)
C2A Te1A I2A 90.9(2)
C1A Te1A I2A 88.3(2)
I1A Te1A I2A 176.16(3)
C2A Fe1A C3A 40.9(3)
C2A Fe1A C9A 155.3(3)
C3A Fe1A C9A 118.9(3)
C2A Fe1A C10A 163.7(3)
C3A Fe1A C10A 152.9(3)
C9A Fe1A C10A 40.7(3)
C2A Fe1A C8A 122.3(3)
C3A Fe1A C8A 108.1(3)
C9A Fe1A C8A 40.3(3)
C10A Fe1A C8A 68.0(4)
C2A Fe1A C5A 68.4(3)
C3A Fe1A C5A 68.2(3)
C9A Fe1A C5A 123.2(3)
C10A Fe1A C5A 106.0(3)
C8A Fe1A C5A 160.4(3)
C2A Fe1A C4A 68.5(3)
C3A Fe1A C4A 40.7(3)
C9A Fe1A C4A 105.3(3)
C10A Fe1A C4A 117.8(3)
C8A Fe1A C4A 124.5(3)
C5A Fe1A C4A 40.2(3)
C2A Fe1A C6A 41.4(3)
C3A Fe1A C6A 69.1(3)
C9A Fe1A C6A 160.6(4)
C10A Fe1A C6A 124.6(3)
C8A Fe1A C6A 158.2(3)
C5A Fe1A C6A 40.3(3)
C4A Fe1A C6A 68.3(3)
C2A Fe1A C7A 111.0(3)
C3A Fe1A C7A 127.8(3)
C9A Fe1A C7A 67.5(3)
C10A Fe1A C7A 67.6(3)
C8A Fe1A C7A 40.2(3)
C5A Fe1A C7A 156.7(3)
C4A Fe1A C7A 162.9(3)
C6A Fe1A C7A 123.4(3)
C2A Fe1A C11A 128.5(3)
C3A Fe1A C11A 165.7(3)
C9A Fe1A C11A 67.7(3)
C10A Fe1A C11A 39.9(3)
C8A Fe1A C11A 67.9(3)
C5A Fe1A C11A 120.3(3)
C4A Fe1A C11A 153.0(3)
C6A Fe1A C11A 109.1(3)
C7A Fe1A C11A 40.5(3)
Te1A C1A H1AA 109.5
Te1A C1A H1AB 109.5
H1AA C1A H1AB 109.5
Te1A C1A H1AC 109.5
H1AA C1A H1AC 109.5
H1AB C1A H1AC 109.5
C3A C2A C6A 108.3(7)
C3A C2A Fe1A 70.0(4)
C6A C2A Fe1A 70.4(4)
C3A C2A Te1A 125.9(5)
C6A C2A Te1A 124.9(5)
Fe1A C2A Te1A 133.6(4)
C2A C3A C4A 107.7(7)
C2A C3A Fe1A 69.0(4)
C4A C3A Fe1A 70.2(4)
C2A C3A H3AA 126.1
C4A C3A H3AA 126.1
Fe1A C3A H3AA 126.1
C5A C4A C3A 108.1(7)
C5A C4A Fe1A 69.9(4)
C3A C4A Fe1A 69.1(4)
C5A C4A H4AA 126.0
C3A C4A H4AA 126.0
Fe1A C4A H4AA 126.0
C4A C5A C6A 109.3(7)
C4A C5A Fe1A 69.9(4)
C6A C5A Fe1A 69.9(4)
C4A C5A H5AA 125.3
C6A C5A H5AA 125.3
Fe1A C5A H5AA 125.3
C5A C6A C2A 106.6(7)
C5A C6A Fe1A 69.8(4)
C2A C6A Fe1A 68.1(4)
C5A C6A H6AA 126.7
C2A C6A H6AA 126.7
Fe1A C6A H6AA 126.7
C8A C7A C11A 107.7(7)
C8A C7A Fe1A 69.0(5)
C11A C7A Fe1A 69.8(4)
C8A C7A H7AA 126.1
C11A C7A H7AA 126.1
Fe1A C7A H7AA 126.1
C9A C8A C7A 108.3(8)
C9A C8A Fe1A 69.9(5)
C7A C8A Fe1A 70.8(5)
C9A C8A H8AA 125.9
C7A C8A H8AA 125.9
Fe1A C8A H8AA 125.9
C8A C9A C10A 108.0(8)
C8A C9A Fe1A 69.9(5)
C10A C9A Fe1A 69.7(5)
C8A C9A H9AA 126.0
C10A C9A H9AA 126.0
Fe1A C9A H9AA 126.0
C11A C10A C9A 108.3(8)
C11A C10A Fe1A 70.9(5)
C9A C10A Fe1A 69.7(5)
C11A C10A H10A 125.8
C9A C10A H10A 125.8
Fe1A C10A H10A 125.8
C10A C11A C7A 107.7(7)
C10A C11A Fe1A 69.2(4)
C7A C11A Fe1A 69.7(4)
C10A C11A H11A 126.2
C7A C11A H11A 126.2
Fe1A C11A H11A 126.2
C2B Te1B C1B 94.9(3)
C2B Te1B I1B 95.8(2)
C1B Te1B I1B 88.0(2)
C2B Te1B I2B 88.5(2)
C1B Te1B I2B 88.0(2)
I1B Te1B I2B 174.34(3)
C10B Fe1B C11B 40.7(3)
C10B Fe1B C5B 105.9(3)
C11B Fe1B C5B 119.4(4)
C10B Fe1B C3B 153.6(3)
C11B Fe1B C3B 164.7(4)
C5B Fe1B C3B 68.3(3)
C10B Fe1B C6B 123.8(3)
C11B Fe1B C6B 107.0(3)
C5B Fe1B C6B 40.6(3)
C3B Fe1B C6B 69.6(3)
C10B Fe1B C9B 40.2(3)
C11B Fe1B C9B 68.4(3)
C5B Fe1B C9B 123.3(3)
C3B Fe1B C9B 120.0(3)
C6B Fe1B C9B 160.0(3)
C10B Fe1B C4B 118.3(4)
C11B Fe1B C4B 153.9(4)
C5B Fe1B C4B 41.4(3)
C3B Fe1B C4B 40.3(3)
C6B Fe1B C4B 69.8(3)
C9B Fe1B C4B 105.4(3)
C10B Fe1B C8B 67.6(3)
C11B Fe1B C8B 67.9(3)
C5B Fe1B C8B 161.5(4)
C3B Fe1B C8B 109.2(3)
C6B Fe1B C8B 157.4(4)
C9B Fe1B C8B 40.7(3)
C4B Fe1B C8B 124.8(3)
C10B Fe1B C2B 162.6(3)
C11B Fe1B C2B 126.5(3)
C5B Fe1B C2B 68.2(3)
C3B Fe1B C2B 41.3(3)
C6B Fe1B C2B 41.2(3)
C9B Fe1B C2B 156.8(3)
C4B Fe1B C2B 69.0(3)
C8B Fe1B C2B 123.0(3)
C10B Fe1B C7B 68.2(3)
C11B Fe1B C7B 40.6(3)
C5B Fe1B C7B 155.4(3)
C3B Fe1B C7B 127.5(3)
C6B Fe1B C7B 121.4(3)
C9B Fe1B C7B 68.6(3)
C4B Fe1B C7B 162.7(3)
C8B Fe1B C7B 40.3(3)
C2B Fe1B C7B 109.9(3)
Te1B C1B H1BA 109.5
Te1B C1B H1BB 109.5
H1BA C1B H1BB 109.5
Te1B C1B H1BC 109.5
H1BA C1B H1BC 109.5
H1BB C1B H1BC 109.5
C6B C2B C3B 107.9(7)
C6B C2B Fe1B 69.2(4)
C3B C2B Fe1B 69.1(4)
C6B C2B Te1B 126.5(6)
C3B C2B Te1B 125.5(6)
Fe1B C2B Te1B 130.1(4)
C4B C3B C2B 108.8(7)
C4B C3B Fe1B 70.0(5)
C2B C3B Fe1B 69.6(4)
C4B C3B H3BA 125.6
C2B C3B H3BA 125.6
Fe1B C3B H3BA 125.6
C3B C4B C5B 106.9(8)
C3B C4B Fe1B 69.7(5)
C5B C4B Fe1B 69.1(5)
C3B C4B H4BA 126.6
C5B C4B H4BA 126.6
Fe1B C4B H4BA 126.6
C6B C5B C4B 109.7(7)
C6B C5B Fe1B 69.8(4)
C4B C5B Fe1B 69.5(5)
C6B C5B H5BA 125.1
C4B C5B H5BA 125.1
Fe1B C5B H5BA 125.1
C5B C6B C2B 106.7(7)
C5B C6B Fe1B 69.6(5)
C2B C6B Fe1B 69.6(4)
C5B C6B H6BA 126.6
C2B C6B H6BA 126.6
Fe1B C6B H6BA 126.6
C8B C7B C11B 106.9(8)
C8B C7B Fe1B 69.4(4)
C11B C7B Fe1B 68.8(4)
C8B C7B H7BA 126.5
C11B C7B H7BA 126.5
Fe1B C7B H7BA 126.5
C7B C8B C9B 109.0(7)
C7B C8B Fe1B 70.2(4)
C9B C8B Fe1B 69.6(4)
C7B C8B H8BA 125.5
C9B C8B H8BA 125.5
Fe1B C8B H8BA 125.5
C10B C9B C8B 106.8(8)
C10B C9B Fe1B 69.1(5)
C8B C9B Fe1B 69.7(4)
C10B C9B H9BA 126.6
C8B C9B H9BA 126.6
Fe1B C9B H9BA 126.6
C9B C10B C11B 109.3(8)
C9B C10B Fe1B 70.7(5)
C11B C10B Fe1B 69.9(5)
C9B C10B H10B 125.4
C11B C10B H10B 125.4
Fe1B C10B H10B 125.4
C10B C11B C7B 107.9(7)
C10B C11B Fe1B 69.3(5)
C7B C11B Fe1B 70.6(4)
C10B C11B H11B 126.0
C7B C11B H11B 126.0
Fe1B C11B H11B 126.0

loop_
_geom_bond_atom_site_label_1
_geom_bond_atom_site_label_2
_geom_bond_distance
Te1A C2A 2.119(7)
Te1A C1A 2.190(7)
Te1A I1A 2.9036(8)
Te1A I2A 2.9336(8)
Fe1A C2A 2.020(7)
Fe1A C3A 2.034(7)
Fe1A C9A 2.036(8)
Fe1A C10A 2.036(8)
Fe1A C8A 2.036(8)
Fe1A C5A 2.049(7)
Fe1A C4A 2.049(8)
Fe1A C6A 2.051(7)
Fe1A C7A 2.059(8)
Fe1A C11A 2.059(7)
C1A H1AA 0.9800
C1A H1AB 0.9800
C1A H1AC 0.9800
C2A C3A 1.418(10)
C2A C6A 1.440(10)
C3A C4A 1.419(10)
C3A H3AA 1.0000
C4A C5A 1.409(10)
C4A H4AA 1.0000
C5A C6A 1.414(10)
C5A H5AA 1.0000
C6A H6AA 1.0000
C7A C8A 1.407(11)
C7A C11A 1.425(11)
C7A H7AA 1.0000
C8A C9A 1.401(11)
C8A H8AA 1.0000
C9A C10A 1.414(12)
C9A H9AA 1.0000
C10A C11A 1.398(11)
C10A H10A 1.0000
C11A H11A 1.0000
Te1B C2B 2.103(7)
Te1B C1B 2.135(7)
Te1B I1B 2.8560(8)
Te1B I2B 2.9964(8)
Fe1B C10B 2.016(8)
Fe1B C11B 2.024(8)
Fe1B C5B 2.030(8)
Fe1B C3B 2.032(7)
Fe1B C6B 2.033(8)
Fe1B C9B 2.037(8)
Fe1B C4B 2.035(8)
Fe1B C8B 2.038(7)
Fe1B C2B 2.039(7)
Fe1B C7B 2.048(8)
C1B H1BA 0.9800
C1B H1BB 0.9800
C1B H1BC 0.9800
C2B C6B 1.433(10)
C2B C3B 1.436(11)
C3B C4B 1.401(11)
C3B H3BA 1.0000
C4B C5B 1.438(12)
C4B H4BA 1.0000
C5B C6B 1.410(11)
C5B H5BA 1.0000
C6B H6BA 1.0000
C7B C8B 1.408(11)
C7B C11B 1.414(11)
C7B H7BA 1.0000
C8B C9B 1.417(11)
C8B H8BA 1.0000
C9B C10B 1.393(11)
C9B H9BA 1.0000
C10B C11B 1.406(11)
C10B H10B 1.0000
C11B H11B 1.0000

loop_
_geom_torsion_atom_site_label_1
_geom_torsion_atom_site_label_2
_geom_torsion_atom_site_label_3
_geom_torsion_atom_site_label_4
_geom_torsion
C6A C2A C3A C4A 0.5(8)
Fe1A C2A C3A C4A -59.8(5)
Te1A C2A C3A C4A 170.2(5)
C6A C2A C3A Fe1A 60.3(5)
Te1A C2A C3A Fe1A -130.0(5)
C2A C3A C4A C5A -0.2(8)
Fe1A C3A C4A C5A -59.2(5)
C2A C3A C4A Fe1A 59.1(5)
C3A C4A C5A C6A -0.2(9)
Fe1A C4A C5A C6A -58.9(5)
C3A C4A C5A Fe1A 58.7(5)
C4A C5A C6A C2A 0.5(8)
Fe1A C5A C6A C2A -58.4(5)
C4A C5A C6A Fe1A 58.9(5)
C3A C2A C6A C5A -0.6(8)
Fe1A C2A C6A C5A 59.4(5)
Te1A C2A C6A C5A -170.4(5)
C3A C2A C6A Fe1A -60.0(5)
Te1A C2A C6A Fe1A 130.1(5)
C11A C7A C8A C9A 0.8(9)
Fe1A C7A C8A C9A 60.1(6)
C11A C7A C8A Fe1A -59.2(5)
C7A C8A C9A C10A -1.2(9)
Fe1A C8A C9A C10A 59.5(6)
C7A C8A C9A Fe1A -60.6(6)
C8A C9A C10A C11A 1.0(9)
Fe1A C9A C10A C11A 60.6(6)
C8A C9A C10A Fe1A -59.6(6)
C9A C10A C11A C7A -0.5(9)
Fe1A C10A C11A C7A 59.3(5)
C9A C10A C11A Fe1A -59.8(6)
C8A C7A C11A C10A -0.2(9)
Fe1A C7A C11A C10A -59.0(5)
C8A C7A C11A Fe1A 58.8(5)
C6B C2B C3B C4B -0.8(9)
Fe1B C2B C3B C4B -59.2(5)
Te1B C2B C3B C4B 175.7(5)
C6B C2B C3B Fe1B 58.4(5)
Te1B C2B C3B Fe1B -125.1(5)
C2B C3B C4B C5B -0.4(9)
Fe1B C3B C4B C5B -59.3(5)
C2B C3B C4B Fe1B 59.0(5)
C3B C4B C5B C6B 1.4(9)
Fe1B C4B C5B C6B -58.3(6)
C3B C4B C5B Fe1B 59.7(5)
C4B C5B C6B C2B -1.9(9)
Fe1B C5B C6B C2B -60.0(5)
C4B C5B C6B Fe1B 58.1(6)
C3B C2B C6B C5B 1.6(8)
Fe1B C2B C6B C5B 60.0(5)
Te1B C2B C6B C5B -174.8(5)
C3B C2B C6B Fe1B -58.4(5)
Te1B C2B C6B Fe1B 125.2(6)
C11B C7B C8B C9B 0.2(9)
Fe1B C7B C8B C9B 59.0(5)
C11B C7B C8B Fe1B -58.8(5)
C7B C8B C9B C10B 0.1(9)
Fe1B C8B C9B C10B 59.4(5)
C7B C8B C9B Fe1B -59.3(5)
C8B C9B C10B C11B -0.3(9)
Fe1B C9B C10B C11B 59.5(6)
C8B C9B C10B Fe1B -59.8(5)
C9B C10B C11B C7B 0.4(9)
Fe1B C10B C11B C7B 60.3(5)
C9B C10B C11B Fe1B -59.9(6)
C8B C7B C11B C10B -0.3(9)
Fe1B C7B C11B C10B -59.5(5)
C8B C7B C11B Fe1B 59.2(5)
